data_1564993
loop_
_publ_author_name
'Oktawiec, Julia'
'Jiang, Henry Z. H.'
'Turkiewicz, Ari B.'
'Long, Jeffrey R.'

_publ_section_title
;
 Influence of the Primary and Secondary Coordination Spheres on Nitric
 Oxide Adsorption and Reactivity in Cobalt(II)--Triazolate Frameworks
;
_journal_name_full 'Chemical Science'
_journal_paper_doi 10.1039/D1SC03994F
_journal_year 2021
_chemical_formula_moiety 'C3 H Co N3.93 O, 1.13(O)'
_chemical_formula_sum 'C3 H Co N3.93 O2.13'
_chemical_formula_weight 185.15
_chemical_name_common Co2OH2bbta_200mbarNO
_space_group_IT_number 166
_space_group_name_Hall '-R 3 2"'
_space_group_name_H-M_alt 'R -3 m :H'
_symmetry_cell_setting hexagonal
_symmetry_Int_Tables_number 166
_symmetry_space_group_name_H-M 'R -3 m :H'
_audit_update_record
;
2021-07-20 deposited with the CCDC.	2021-10-19 downloaded from the CCDC.
;
_cell_angle_alpha 90
_cell_angle_beta 90
_cell_angle_gamma 120
_cell_formula_units_Z 18
_cell_length_a 24.56965(90)
_cell_length_b 24.56965(90)
_cell_length_c 7.76577(26)
_cell_measurement_temperature 298
_cell_volume 4059.9(3)
_computing_cell_refinement 'TOPAS, Bruker AXS 2005, Karlsruhe, Germany'
_computing_publication_material 'TOPAS, Bruker AXS 2005, Karlsruhe, Germany'
_computing_structure_refinement 'TOPAS, Bruker AXS 2005, Karlsruhe, Germany'
_computing_structure_solution 'TOPAS, Bruker AXS 2005, Karlsruhe, Germany'
_diffrn_ambient_temperature 298
_diffrn_detector_type 'Perkin Elmer a-Si Flat Panel'
_diffrn_measurement_device_type custom
_diffrn_radiation_monochromator 'DCM Si(111)'
_diffrn_radiation_probe x-ray
_diffrn_radiation_type synchrotron
_diffrn_radiation_wavelength 0.45415
_exptl_crystal_colour brown
_exptl_crystal_description powder
_pd_char_colour brown
_pd_instr_location ' Advanced Photon Source, Argonne National Laboratory'
_pd_meas_2theta_range_inc 0.008262
_pd_meas_2theta_range_max 25.179224
_pd_meas_2theta_range_min 0.4
_pd_meas_number_of_points 2999
_pd_meas_scan_method fixed
_pd_proc_2theta_range_inc 0.008262
_pd_proc_2theta_range_max 18.8
_pd_proc_2theta_range_min 1.500
_pd_proc_ls_background_function 'Chebychev polynomial'
_pd_proc_ls_pref_orient_corr March-Dollase
_pd_proc_ls_profile_function 'fundamental parameters approach'
_pd_proc_ls_prof_R_factor 0.024
_pd_proc_ls_prof_wR_expected 0.019
_pd_proc_ls_prof_wR_factor 0.032
_pd_spec_mounting
;
packed powder in flame-sealed borosilicate glass capillary
;
_pd_spec_mount_mode transmission
_pd_spec_shape cylinder
_pd_spec_size_axial 10
_pd_spec_size_equat 0.5
_refine_ls_extinction_method none
_refine_ls_goodness_of_fit_all 1.75
_refine_ls_hydrogen_treatment constr
_refine_ls_matrix_type fullcycle
_refine_ls_number_constraints 8
_refine_ls_number_parameters 46
_refine_ls_number_restraints 0
_refine_ls_R_I_factor 0.016
_refine_ls_shift/su_max .01
_refine_ls_structure_factor_coef Inet
_refine_ls_weighting_scheme sigma
_cod_data_source_file d1sc03994f2.cif
_cod_data_source_block Co2OH2bbta_200mbarNO
_cod_depositor_comments
;
The following automatic conversions were performed:

data item '_geom_angle_publ_flag' value 'N' was changed to 'n' in
accordance with the
/home/data/users/saulius/crontab/automatic-downloads/rss-feeds/RSC/lib/dictionaries/cif_core.dic
dictionary named 'cif_core.dic' version 2.4.2 last updated on
2011-04-26 (3 times).

data item '_geom_bond_publ_flag' value 'N' was changed to 'n' in
accordance with the
/home/data/users/saulius/crontab/automatic-downloads/rss-feeds/RSC/lib/dictionaries/cif_core.dic
dictionary named 'cif_core.dic' version 2.4.2 last updated on
2011-04-26 (4 times).

Automatic conversion script
Id: cif_fix_values 7556 2019-12-06 15:28:31Z antanas 
;
_cod_original_cell_volume 4059.88(33)
_cod_original_sg_symbol_H-M 'R -3 m'
_cod_database_code 1564993

loop_
_symmetry_equiv_pos_as_xyz
'-x, -x+y, -z'
'-x, -y, -z'
'-x+y, -x, z'
'-x+y, y, z'
'-y, -x, z'
'-y, x-y, z'
'y, -x+y, -z'
'y, x, -z'
'x-y, -y, -z'
'x-y, x, -z'
'x, y, z'
'x, x-y, z'
'-x-1/3, -x+y+1/3, -z+1/3'
'-x-1/3, -y+1/3, -z+1/3'
'-x+y-1/3, -x+1/3, z+1/3'
'-x+y-1/3, y+1/3, z+1/3'
'-y-1/3, -x+1/3, z+1/3'
'-y-1/3, x-y+1/3, z+1/3'
'y-1/3, -x+y+1/3, -z+1/3'
'y-1/3, x+1/3, -z+1/3'
'x-y-1/3, -y+1/3, -z+1/3'
'x-y-1/3, x+1/3, -z+1/3'
'x-1/3, y+1/3, z+1/3'
'x-1/3, x-y+1/3, z+1/3'
'-x+1/3, -x+y-1/3, -z-1/3'
'-x+1/3, -y-1/3, -z-1/3'
'-x+y+1/3, -x-1/3, z-1/3'
'-x+y+1/3, y-1/3, z-1/3'
'-y+1/3, -x-1/3, z-1/3'
'-y+1/3, x-y-1/3, z-1/3'
'y+1/3, -x+y-1/3, -z-1/3'
'y+1/3, x-1/3, -z-1/3'
'x-y+1/3, -y-1/3, -z-1/3'
'x-y+1/3, x-1/3, -z-1/3'
'x+1/3, y-1/3, z-1/3'
'x+1/3, x-y-1/3, z-1/3'

loop_
_atom_site_label
_atom_site_type_symbol
_atom_site_symmetry_multiplicity
_atom_site_fract_x
_atom_site_fract_y
_atom_site_fract_z
_atom_site_occupancy
_atom_site_U_iso_or_equiv
_atom_site_thermal_displace_type
Co1 Co 18 0.95224(12) 0.3333333 0.3333333 1 0.148(4) Uiso
O1 O 18 1 0.40641(34) 0.5 1 0.090(9) Uiso
N3 N 18 0.2094(10) 0.2094(10) 0 0.933(75) 0.143(5) Uiso
O2 O 36 0.5066(11) 0.6360(10) 0.5608(31) 0.565(32) 0.32(4) Uiso
N1 N 36 0.64831(21) 0.72323(13) 0.46688(68) 1 0.111(8) Uiso
N2 N 18 0.6666667 0.70281(48) 0.3333333 1 0.111(8) Uiso
C1 C 36 0.65693(24) 0.78044(15) 0.42065(67) 1 0.111(8) Uiso
C2 C 18 0.64418(59) 0.82209(29) 0.5078(15) 1 0.111(8) Uiso
H2 H 18 0.145905 0.29181 0.0286705 1 0.111(8) Uiso

loop_
_atom_type_symbol
_atom_type_description
_atom_type_scat_source
C C 'International Tables Vol C Tables 4.2.6.8 and 6.1.1.4'
H H 'International Tables Vol C Tables 4.2.6.8 and 6.1.1.4'
Co Co 'International Tables Vol C Tables 4.2.6.8 and 6.1.1.4'
N N 'International Tables Vol C Tables 4.2.6.8 and 6.1.1.4'
O O 'International Tables Vol C Tables 4.2.6.8 and 6.1.1.4'

loop_
_geom_angle_atom_site_label_1
_geom_angle_atom_site_label_2
_geom_angle_atom_site_label_3
_geom_angle
_geom_angle_publ_flag
Co1 N1 C1 141.3(3) n
Co1 N3 O2 66.7(2) n
N2 N1 Co1 47.5(3) n

loop_
_geom_bond_atom_site_label_1
_geom_bond_atom_site_label_2
_geom_bond_distance
_geom_bond_site_symmetry_2
_geom_bond_publ_flag
N1 N2 1.326(9) 1.555 n
N1 C1 1.361(6) 1.555 n
C1 C2 1.387(9) 1.555 n
Co1 O1 2.042(5) 1.555 n
